data_4076220
loop_
_publ_author_name
'Cheung, Mak-Shuen'
'Chan, Hoi-Shan'
'Xie, Zuowei'

_publ_section_title
;
 Synthesis, Structural Characterization, and Reactivity of 13-Vertex
 Lanthanacarboranes Bearing \h7-arachno-Carboranyl Ligands
;
_journal_issue 18
_journal_name_full Organometallics
_journal_page_first 4468
_journal_paper_doi 10.1021/om050417j
_journal_volume 24
_journal_year 2005
_chemical_formula_sum 'C44 H106 B20 Er2 N2 Na2 O8'
_chemical_formula_weight 1388.01
_chemical_name_systematic
; 
 ? 
;
_space_group_IT_number 2
_symmetry_cell_setting triclinic
_symmetry_space_group_name_Hall '-P 1'
_symmetry_space_group_name_H-M 'P -1'
_atom_sites_solution_hydrogens geom
_atom_sites_solution_primary direct
_atom_sites_solution_secondary difmap
_audit_creation_method SHELXL-97
_cell_angle_alpha 105.760(2)
_cell_angle_beta 104.201(2)
_cell_angle_gamma 101.926(2)
_cell_formula_units_Z 1
_cell_length_a 11.3248(9)
_cell_length_b 12.7779(10)
_cell_length_c 13.6968(10)
_cell_measurement_temperature 293(2)
_cell_volume 1768.1(2)
_computing_cell_refinement 'Bruker SMART'
_computing_data_collection 'Bruker SMART'
_computing_data_reduction 'Bruker SHELXTL'
_computing_molecular_graphics 'Bruker SHELXTL'
_computing_publication_material 'Bruker SHELXTL'
_computing_structure_refinement 'SHELXL-97 (Sheldrick, 1997)'
_computing_structure_solution 'SHELXS-97 (Sheldrick, 1990)'
_diffrn_ambient_temperature 293(2)
_diffrn_measured_fraction_theta_full 0.997
_diffrn_measured_fraction_theta_max 0.997
_diffrn_measurement_device_type 'CCD area detector'
_diffrn_measurement_method 'phi and omega scans'
_diffrn_radiation_monochromator graphite
_diffrn_radiation_source 'fine-focus sealed tube'
_diffrn_radiation_type MoK\a
_diffrn_radiation_wavelength 0.71073
_diffrn_reflns_av_R_equivalents 0.0420
_diffrn_reflns_av_sigmaI/netI 0.0853
_diffrn_reflns_limit_h_max 10
_diffrn_reflns_limit_h_min -13
_diffrn_reflns_limit_k_max 15
_diffrn_reflns_limit_k_min -14
_diffrn_reflns_limit_l_max 16
_diffrn_reflns_limit_l_min -16
_diffrn_reflns_number 9698
_diffrn_reflns_theta_full 25.00
_diffrn_reflns_theta_max 25.00
_diffrn_reflns_theta_min 1.63
_exptl_absorpt_coefficient_mu 2.411
_exptl_absorpt_correction_T_max 1.000000
_exptl_absorpt_correction_T_min 0.752803
_exptl_absorpt_correction_type sadabs
_exptl_crystal_colour pink
_exptl_crystal_density_diffrn 1.304
_exptl_crystal_density_method 'not measured'
_exptl_crystal_description prism
_exptl_crystal_F_000 706
_exptl_crystal_size_max 0.40
_exptl_crystal_size_mid 0.30
_exptl_crystal_size_min 0.10
_refine_diff_density_max 2.143
_refine_diff_density_min -0.570
_refine_diff_density_rms 0.188
_refine_ls_extinction_method none
_refine_ls_goodness_of_fit_ref 1.034
_refine_ls_hydrogen_treatment riding
_refine_ls_matrix_type full
_refine_ls_number_parameters 384
_refine_ls_number_reflns 6206
_refine_ls_number_restraints 52
_refine_ls_restrained_S_all 1.033
_refine_ls_R_factor_all 0.0882
_refine_ls_R_factor_gt 0.0586
_refine_ls_shift/su_max 0.091
_refine_ls_shift/su_mean 0.002
_refine_ls_structure_factor_coef Fsqd
_refine_ls_weighting_details 'calc w=1/[\s^2^(Fo^2^)+(0.1046P)^2^+0.0000P] where P=(Fo^2^+2Fc^2^)/3'
_refine_ls_weighting_scheme calc
_refine_ls_wR_factor_gt 0.1589
_refine_ls_wR_factor_ref 0.1775
_reflns_number_gt 4461
_reflns_number_total 6206
_reflns_threshold_expression >2sigma(I)
_cod_data_source_file tom050489si20050526_050851.cif
_cod_data_source_block 2
_cod_depositor_comments
;
The following automatic conversions were performed:

'_symmetry_cell_setting' value 'Triclinic' changed to 'triclinic'
according to /home/saulius/struct/CIF-dictionaries/cif_core.dic
dictionary named 'cif_core.dic' version 2.4.1 from 2010-06-29.

Automatic conversion script
Id: cif_fix_values 1715 2011-07-08 13:25:40Z adriana 
;
_cod_original_sg_symbol_H-M p-1
_cod_database_code 4076220

loop_
_symmetry_equiv_pos_as_xyz
'x, y, z'
'-x, -y, -z'

loop_
_atom_site_label
_atom_site_type_symbol
_atom_site_fract_x
_atom_site_fract_y
_atom_site_fract_z
_atom_site_U_iso_or_equiv
_atom_site_adp_type
_atom_site_occupancy
_atom_site_symmetry_multiplicity
_atom_site_calc_flag
_atom_site_refinement_flags
Er1 Er 0.54813(4) 0.38341(4) 0.91200(4) 0.04974(19) Uani 1 1 d .
N1 N 0.6538(11) 0.2305(9) 0.9512(9) 0.079(3) Uani 1 1 d .
C2 C 0.3892(11) 0.2105(8) 0.8706(9) 0.065(3) Uani 1 1 d .
B6 B 0.3893(12) 0.5016(11) 0.8483(11) 0.062(3) Uani 1 1 d .
C3 C 0.4295(15) 0.1194(11) 0.9099(11) 0.088(4) Uani 1 1 d .
H3A H 0.3704 0.0910 0.9439 0.105 Uiso 1 1 calc R
H3B H 0.4247 0.0565 0.8490 0.105 Uiso 1 1 calc R
C4 C 0.5624(14) 0.1617(11) 0.9882(11) 0.088(4) Uani 1 1 d .
H4A H 0.5618 0.2078 1.0571 0.105 Uiso 1 1 calc R
H4B H 0.5905 0.0973 0.9975 0.105 Uiso 1 1 calc R
C7 C 0.6708(17) 0.1573(13) 0.8546(14) 0.113(5) Uani 1 1 d .
H7A H 0.7103 0.1025 0.8726 0.170 Uiso 1 1 calc R
H7B H 0.7238 0.2033 0.8278 0.170 Uiso 1 1 calc R
H7C H 0.5892 0.1185 0.8007 0.170 Uiso 1 1 calc R
C6 C 0.7756(14) 0.2809(13) 1.0342(12) 0.104(5) Uani 1 1 d .
H6A H 0.8117 0.2221 1.0463 0.156 Uiso 1 1 calc R
H6B H 0.7646 0.3238 1.0990 0.156 Uiso 1 1 calc R
H6C H 0.8316 0.3305 1.0125 0.156 Uiso 1 1 calc R
O1 O 0.7402(7) 0.4164(7) 0.8447(6) 0.082(2) Uani 1 1 d D
C11 C 0.8458(16) 0.5119(17) 0.8874(12) 0.156(10) Uani 1 1 d D
H11A H 0.8221 0.5774 0.9223 0.187 Uiso 1 1 calc R
H11B H 0.9112 0.5007 0.9408 0.187 Uiso 1 1 calc R
C12 C 0.8916(18) 0.5314(17) 0.8118(16) 0.154(8) Uani 1 1 d D
H12A H 0.9780 0.5263 0.8254 0.185 Uiso 1 1 calc R
H12B H 0.8920 0.6067 0.8095 0.185 Uiso 1 1 calc R
C13 C 0.807(2) 0.4437(18) 0.7100(13) 0.152(8) Uani 1 1 d D
H13A H 0.7538 0.4761 0.6672 0.182 Uiso 1 1 calc R
H13B H 0.8563 0.4090 0.6691 0.182 Uiso 1 1 calc R
C14 C 0.7371(16) 0.3681(14) 0.7385(11) 0.121(6) Uani 1 1 d D
H14A H 0.7695 0.3028 0.7320 0.145 Uiso 1 1 calc R
H14B H 0.6499 0.3423 0.6910 0.145 Uiso 1 1 calc R
O2 O 0.3650(11) 0.3036(11) 0.3867(9) 0.129(4) Uani 1 1 d D
C21 C 0.323(2) 0.250(2) 0.2774(13) 0.166(9) Uani 1 1 d D
H21A H 0.2498 0.1841 0.2577 0.199 Uiso 1 1 calc R
H21B H 0.2968 0.3010 0.2418 0.199 Uiso 1 1 calc R
C22 C 0.414(3) 0.217(2) 0.246(2) 0.224(16) Uani 1 1 d D
H22A H 0.4213 0.2359 0.1836 0.269 Uiso 1 1 calc R
H22B H 0.3986 0.1351 0.2290 0.269 Uiso 1 1 calc R
C23 C 0.5294(19) 0.278(3) 0.337(3) 0.24(2) Uani 1 1 d D
H23A H 0.5717 0.2249 0.3579 0.285 Uiso 1 1 calc R
H23B H 0.5877 0.3299 0.3180 0.285 Uiso 1 1 calc R
C24 C 0.4961(17) 0.334(3) 0.4155(17) 0.223(18) Uani 1 1 d D
H24A H 0.5296 0.4152 0.4311 0.267 Uiso 1 1 calc R
H24B H 0.5308 0.3168 0.4793 0.267 Uiso 1 1 calc R
O3 O 0.2226(10) 0.0608(8) 0.4163(8) 0.100(3) Uani 1 1 d D
C31 C 0.3268(15) 0.0195(16) 0.4417(16) 0.133(7) Uani 1 1 d D
H31A H 0.3960 0.0771 0.5010 0.160 Uiso 1 1 calc R
H31B H 0.3567 -0.0015 0.3807 0.160 Uiso 1 1 calc R
C32 C 0.2840(19) -0.0800(15) 0.4711(17) 0.149(8) Uani 1 1 d D
H32A H 0.3144 -0.1414 0.4373 0.179 Uiso 1 1 calc R
H32B H 0.3159 -0.0614 0.5481 0.179 Uiso 1 1 calc R
C33 C 0.146(2) -0.113(2) 0.434(3) 0.26(2) Uani 1 1 d D
H33A H 0.1117 -0.1873 0.3788 0.308 Uiso 1 1 calc R
H33B H 0.1130 -0.1144 0.4926 0.308 Uiso 1 1 calc R
C34 C 0.1154(14) -0.0278(17) 0.392(2) 0.189(12) Uani 1 1 d D
H34A H 0.0762 -0.0611 0.3151 0.227 Uiso 1 1 calc R
H34B H 0.0544 0.0008 0.4222 0.227 Uiso 1 1 calc R
O4 O 0.0541(10) 0.2658(10) 0.4059(8) 0.112(3) Uani 1 1 d D
C41 C -0.0428(18) 0.1916(16) 0.3175(15) 0.151(8) Uani 1 1 d D
H41A H -0.0535 0.1149 0.3192 0.181 Uiso 1 1 calc R
H41B H -0.0218 0.1941 0.2535 0.181 Uiso 1 1 calc R
C42 C -0.1618(15) 0.221(2) 0.3140(17) 0.181(12) Uani 1 1 d D
H42A H -0.2033 0.2223 0.2437 0.218 Uiso 1 1 calc R
H42B H -0.2196 0.1659 0.3307 0.218 Uiso 1 1 calc R
C43 C -0.1242(17) 0.3317(19) 0.394(2) 0.198(13) Uani 1 1 d D
H43A H -0.1726 0.3324 0.4433 0.238 Uiso 1 1 calc R
H43B H -0.1379 0.3881 0.3606 0.238 Uiso 1 1 calc R
C44 C 0.0101(16) 0.3548(13) 0.4489(15) 0.126(6) Uani 1 1 d D
H44A H 0.0579 0.4239 0.4430 0.151 Uiso 1 1 calc R
H44B H 0.0233 0.3666 0.5242 0.151 Uiso 1 1 calc R
B7 B 0.3204(12) 0.4232(12) 0.9170(11) 0.070(4) Uani 1 1 d .
B8 B 0.3182(14) 0.2865(11) 0.9291(11) 0.070(4) Uani 1 1 d .
B3 B 0.3803(13) 0.2090(10) 0.7513(10) 0.062(3) Uani 1 1 d .
B4 B 0.4164(12) 0.3199(12) 0.7062(10) 0.064(3) Uani 1 1 d .
C5 C 0.4717(9) 0.4557(9) 0.7755(8) 0.056(2) Uani 1 1 d .
H5 H 0.5508 0.5143 0.7662 0.067 Uiso 1 1 calc R
B11 B 0.3215(13) 0.4195(11) 0.7039(11) 0.064(3) Uani 1 1 d .
B12 B 0.2282(12) 0.4131(12) 0.7835(11) 0.065(3) Uani 1 1 d .
H12 H 0.1491 0.4492 0.7634 0.079 Uiso 1 1 calc R
B13 B 0.1904(13) 0.2983(13) 0.8276(11) 0.072(4) Uani 1 1 d .
B9 B 0.2452(14) 0.1834(12) 0.7967(12) 0.078(4) Uani 1 1 d .
H9 H 0.1749 0.0994 0.7699 0.093 Uiso 1 1 calc R
B10 B 0.2389(12) 0.2735(12) 0.7054(11) 0.062(3) Uani 1 1 d .
Na1 Na 0.2462(5) 0.2511(4) 0.4912(4) 0.0801(13) Uani 1 1 d .
H8 H 0.288(8) 0.481(7) 0.982(7) 0.04(2) Uiso 1 1 d .
H11 H 0.188(19) 0.430(17) 0.633(16) 0.19(8) Uiso 1 1 d .
H4 H 0.441(7) 0.296(6) 0.619(6) 0.03(2) Uiso 1 1 d .
H6 H 0.407(7) 0.595(7) 0.883(6) 0.03(2) Uiso 1 1 d .
H13 H 0.099(9) 0.276(7) 0.823(7) 0.05(3) Uiso 1 1 d .
H7 H 0.325(10) 0.287(9) 1.021(9) 0.07(3) Uiso 1 1 d .
H10 H 0.171(9) 0.231(8) 0.644(7) 0.04(2) Uiso 1 1 d .
H3 H 0.393(9) 0.130(8) 0.693(8) 0.06(3) Uiso 1 1 d .

loop_
_atom_site_aniso_label
_atom_site_aniso_U_11
_atom_site_aniso_U_22
_atom_site_aniso_U_33
_atom_site_aniso_U_23
_atom_site_aniso_U_13
_atom_site_aniso_U_12
Er1 0.0506(3) 0.0422(3) 0.0461(3) 0.00641(18) 0.01343(19) 0.00642(18)
N1 0.095(8) 0.071(7) 0.077(7) 0.023(6) 0.025(6) 0.042(6)
C2 0.074(7) 0.037(6) 0.071(7) 0.012(5) 0.024(6) 0.000(5)
B6 0.049(7) 0.043(7) 0.072(9) 0.001(6) 0.005(6) 0.009(5)
C3 0.119(11) 0.054(7) 0.080(9) 0.024(7) 0.029(8) 0.007(7)
C4 0.117(11) 0.064(8) 0.080(9) 0.032(7) 0.019(8) 0.027(8)
C7 0.137(14) 0.091(11) 0.128(14) 0.028(10) 0.049(12) 0.072(11)
C6 0.109(12) 0.094(11) 0.097(11) 0.027(9) -0.006(9) 0.056(9)
O1 0.061(5) 0.094(6) 0.077(6) 0.007(5) 0.036(4) 0.009(5)
C11 0.100(13) 0.22(2) 0.087(12) 0.002(13) 0.056(10) -0.050(13)
C12 0.111(15) 0.142(18) 0.16(2) 0.009(16) 0.049(15) -0.011(13)
C13 0.161(19) 0.18(2) 0.098(14) 0.038(15) 0.063(14) 0.007(16)
C14 0.097(11) 0.137(15) 0.083(11) -0.017(10) 0.049(9) -0.013(10)
O2 0.099(8) 0.174(12) 0.090(8) 0.039(8) 0.029(6) 0.003(8)
C21 0.17(2) 0.24(3) 0.102(16) 0.059(18) 0.060(16) 0.06(2)
C22 0.27(4) 0.22(3) 0.27(4) 0.10(3) 0.20(4) 0.11(3)
C23 0.091(16) 0.33(5) 0.43(6) 0.29(5) 0.12(3) 0.10(2)
C24 0.12(2) 0.38(5) 0.16(2) 0.15(3) 0.055(18) -0.02(3)
O3 0.092(7) 0.081(7) 0.107(8) 0.016(6) 0.016(6) 0.024(6)
C31 0.125(16) 0.111(15) 0.151(18) 0.023(13) 0.070(14) 0.008(12)
C32 0.150(19) 0.102(15) 0.153(19) 0.011(13) -0.002(15) 0.056(14)
C33 0.11(2) 0.22(3) 0.47(6) 0.18(4) 0.06(3) 0.07(2)
C34 0.068(11) 0.128(18) 0.31(4) 0.07(2) -0.001(15) -0.015(11)
O4 0.090(7) 0.128(9) 0.091(7) 0.012(7) -0.001(6) 0.047(7)
C41 0.16(2) 0.145(18) 0.111(16) 0.015(14) 0.009(14) 0.053(16)
C42 0.083(13) 0.32(4) 0.15(2) 0.10(2) 0.022(13) 0.063(19)
C43 0.116(17) 0.14(2) 0.23(3) -0.054(19) -0.008(18) 0.043(14)
C44 0.112(14) 0.102(13) 0.153(17) 0.026(12) 0.030(13) 0.047(11)
B7 0.050(7) 0.072(9) 0.063(8) -0.006(7) 0.019(6) 0.008(6)
B8 0.077(9) 0.056(8) 0.054(8) 0.013(6) 0.016(7) -0.011(7)
B3 0.079(9) 0.044(7) 0.050(7) 0.004(6) 0.018(6) 0.008(6)
B4 0.054(7) 0.075(9) 0.051(7) 0.015(6) 0.010(6) 0.012(6)
C5 0.048(6) 0.058(6) 0.058(6) 0.025(5) 0.016(5) 0.002(5)
B11 0.062(8) 0.056(8) 0.063(8) 0.017(6) 0.008(6) 0.013(6)
B12 0.048(7) 0.068(9) 0.066(8) 0.018(7) 0.003(6) 0.013(6)
B13 0.048(7) 0.076(9) 0.065(9) 0.006(7) 0.014(6) -0.010(6)
B9 0.081(10) 0.051(8) 0.068(9) 0.005(7) 0.017(7) -0.018(7)
B10 0.050(7) 0.067(8) 0.049(7) 0.009(6) 0.009(6) -0.002(6)
Na1 0.078(3) 0.089(3) 0.062(3) 0.014(3) 0.019(2) 0.021(3)

loop_
_atom_type_symbol
_atom_type_description
_atom_type_scat_dispersion_real
_atom_type_scat_dispersion_imag
_atom_type_scat_source
C C 0.0033 0.0016 'International Tables Vol C Tables 4.2.6.8 and 6.1.1.4'
H H 0.0000 0.0000 'International Tables Vol C Tables 4.2.6.8 and 6.1.1.4'
B B 0.0013 0.0007 'International Tables Vol C Tables 4.2.6.8 and 6.1.1.4'
N N 0.0061 0.0033 'International Tables Vol C Tables 4.2.6.8 and 6.1.1.4'
O O 0.0106 0.0060 'International Tables Vol C Tables 4.2.6.8 and 6.1.1.4'
Na Na 0.0362 0.0249 'International Tables Vol C Tables 4.2.6.8 and 6.1.1.4'
Er Er -0.2586 4.9576 'International Tables Vol C Tables 4.2.6.8 and 6.1.1.4'

loop_
_geom_angle_atom_site_label_1
_geom_angle_atom_site_label_2
_geom_angle_atom_site_label_3
_geom_angle
_geom_angle_site_symmetry_1
_geom_angle_site_symmetry_3
C5 Er1 C2 104.5(4) . .
C5 Er1 O1 79.2(3) . .
C2 Er1 O1 128.3(3) . .
C5 Er1 N1 142.8(4) . .
C2 Er1 N1 70.0(4) . .
O1 Er1 N1 77.1(3) . .
C5 Er1 B3 73.7(4) . .
C2 Er1 B3 36.9(4) . .
O1 Er1 B3 102.3(3) . .
N1 Er1 B3 83.8(4) . .
C5 Er1 B4 37.5(4) . .
C2 Er1 B4 73.1(4) . .
O1 Er1 B4 83.3(3) . .
N1 Er1 B4 111.0(4) . .
B3 Er1 B4 37.7(4) . .
C5 Er1 B6 36.1(4) . .
C2 Er1 B6 97.1(4) . .
O1 Er1 B6 110.7(4) . .
N1 Er1 B6 166.9(4) . .
B3 Er1 B6 84.1(4) . .
B4 Er1 B6 61.0(4) . .
C5 Er1 B7 102.4(4) . 2_667
C2 Er1 B7 138.5(4) . 2_667
O1 Er1 B7 87.4(3) . 2_667
N1 Er1 B7 104.7(4) . 2_667
B3 Er1 B7 168.4(4) . 2_667
B4 Er1 B7 139.9(5) . 2_667
B6 Er1 B7 86.6(4) . 2_667
C5 Er1 B8 97.9(4) . .
C2 Er1 B8 34.8(4) . .
O1 Er1 B8 161.9(4) . .
N1 Er1 B8 95.9(4) . .
B3 Er1 B8 60.0(4) . .
B4 Er1 B8 83.7(4) . .
B6 Er1 B8 73.4(4) . .
B7 Er1 B8 110.7(4) 2_667 .
C5 Er1 B7 69.8(4) . .
C2 Er1 B7 69.5(4) . .
O1 Er1 B7 147.9(4) . .
N1 Er1 B7 133.7(4) . .
B3 Er1 B7 77.1(4) . .
B4 Er1 B7 77.2(4) . .
B6 Er1 B7 37.3(4) . .
B7 Er1 B7 91.3(4) 2_667 .
B8 Er1 B7 38.2(5) . .
C5 Er1 B6 127.0(4) . 2_667
C2 Er1 B6 104.2(4) . 2_667
O1 Er1 B6 114.1(3) . 2_667
N1 Er1 B6 89.0(3) . 2_667
B3 Er1 B6 140.2(4) . 2_667
B4 Er1 B6 156.5(4) . 2_667
B6 Er1 B6 96.9(4) . 2_667
B7 Er1 B6 34.7(4) 2_667 2_667
B8 Er1 B6 82.1(4) . 2_667
B7 Er1 B6 80.1(4) . 2_667
C5 Er1 Er1 84.6(3) . 2_667
C2 Er1 Er1 106.4(3) . 2_667
O1 Er1 Er1 125.15(19) . 2_667
N1 Er1 Er1 132.6(2) . 2_667
B3 Er1 Er1 122.6(3) . 2_667
B4 Er1 Er1 112.7(3) . 2_667
B6 Er1 Er1 52.2(3) . 2_667
B7 Er1 Er1 45.8(3) 2_667 2_667
B8 Er1 Er1 71.8(3) . 2_667
B7 Er1 Er1 45.5(3) . 2_667
B6 Er1 Er1 44.8(2) 2_667 2_667
C6 N1 C7 108.8(12) . .
C6 N1 C4 109.9(11) . .
C7 N1 C4 110.1(11) . .
C6 N1 Er1 111.8(8) . .
C7 N1 Er1 112.2(8) . .
C4 N1 Er1 104.0(7) . .
C3 C2 B8 121.1(10) . .
C3 C2 B9 119.2(10) . .
B8 C2 B9 69.0(9) . .
C3 C2 B3 120.8(10) . .
B8 C2 B3 115.9(10) . .
B9 C2 B3 67.8(9) . .
C3 C2 Er1 117.7(8) . .
B8 C2 Er1 85.6(6) . .
B9 C2 Er1 123.0(8) . .
B3 C2 Er1 80.6(6) . .
C5 B6 B7 122.5(9) . .
C5 B6 B12 107.2(9) . .
B7 B6 B12 62.1(8) . .
C5 B6 B11 56.2(7) . .
B7 B6 B11 108.3(9) . .
B12 B6 B11 55.8(7) . .
C5 B6 Er1 60.0(5) . .
B7 B6 Er1 72.3(6) . .
B12 B6 Er1 111.9(7) . .
B11 B6 Er1 100.3(6) . .
C5 B6 Er1 133.0(7) . 2_667
B7 B6 Er1 62.8(6) . 2_667
B12 B6 Er1 113.4(7) . 2_667
B11 B6 Er1 169.2(8) . 2_667
Er1 B6 Er1 83.1(4) . 2_667
C4 C3 C2 112.9(10) . .
N1 C4 C3 111.8(10) . .
C11 O1 C14 104.0(10) . .
C11 O1 Er1 126.6(8) . .
C14 O1 Er1 125.0(8) . .
C12 C11 O1 111.1(12) . .
C11 C12 C13 106.4(12) . .
C14 C13 C12 104.7(12) . .
C13 C14 O1 110.4(12) . .
C21 O2 C24 105.0(14) . .
C21 O2 Na1 120.6(12) . .
C24 O2 Na1 125.2(11) . .
C22 C21 O2 110.1(15) . .
C21 C22 C23 104.8(14) . .
C24 C23 C22 107.7(13) . .
C23 C24 O2 109.2(15) . .
C34 O3 C31 106.5(12) . .
C34 O3 Na1 126.5(13) . .
C31 O3 Na1 119.5(10) . .
O3 C31 C32 107.1(11) . .
C33 C32 C31 106.5(12) . .
C34 C33 C32 104.7(12) . .
O3 C34 C33 111.0(13) . .
C41 O4 C44 106.9(12) . .
C41 O4 Na1 131.1(10) . .
C44 O4 Na1 121.6(9) . .
O4 C41 C42 110.6(13) . .
C43 C42 C41 104.8(12) . .
C42 C43 C44 105.4(11) . .
O4 C44 C43 110.9(12) . .
B6 B7 B8 133.8(10) . .
B6 B7 B13 112.5(10) . .
B8 B7 B13 60.1(8) . .
B6 B7 B12 60.2(8) . .
B8 B7 B12 112.6(9) . .
B13 B7 B12 57.3(8) . .
B6 B7 Er1 82.6(7) . 2_667
B8 B7 Er1 120.2(8) . 2_667
B13 B7 Er1 159.3(8) . 2_667
B12 B7 Er1 127.2(9) . 2_667
B6 B7 Er1 70.3(6) . .
B8 B7 Er1 70.7(6) . .
B13 B7 Er1 109.4(8) . .
B12 B7 Er1 109.4(7) . .
Er1 B7 Er1 88.7(4) 2_667 .
C2 B8 B7 121.2(9) . .
C2 B8 B9 56.5(8) . .
B7 B8 B9 106.9(10) . .
C2 B8 B13 107.6(10) . .
B7 B8 B13 60.5(8) . .
B9 B8 B13 56.3(8) . .
C2 B8 Er1 59.7(6) . .
B7 B8 Er1 71.0(6) . .
B9 B8 Er1 99.4(7) . .
B13 B8 Er1 109.9(7) . .
C2 B3 B4 129.5(10) . .
C2 B3 B9 56.0(8) . .
B4 B3 B9 121.3(10) . .
C2 B3 B10 106.1(9) . .
B4 B3 B10 63.8(7) . .
B9 B3 B10 60.5(8) . .
C2 B3 Er1 62.4(5) . .
B4 B3 Er1 71.6(6) . .
B9 B3 Er1 103.2(7) . .
B10 B3 Er1 102.4(6) . .
C5 B4 B3 128.1(10) . .
C5 B4 B11 56.1(7) . .
B3 B4 B11 122.0(10) . .
C5 B4 B10 105.7(9) . .
B3 B4 B10 65.1(8) . .
B11 B4 B10 60.4(7) . .
C5 B4 Er1 61.6(5) . .
B3 B4 Er1 70.7(6) . .
B11 B4 Er1 102.9(7) . .
B10 B4 Er1 102.6(6) . .
C5 B4 Na1 118.0(7) . .
B3 B4 Na1 106.7(7) . .
B11 B4 Na1 72.6(6) . .
B10 B4 Na1 70.5(5) . .
Er1 B4 Na1 172.9(5) . .
B6 C5 B4 114.4(8) . .
B6 C5 B11 69.3(8) . .
B4 C5 B11 68.0(8) . .
B6 C5 Er1 83.9(6) . .
B4 C5 Er1 80.9(6) . .
B11 C5 Er1 123.7(7) . .
C5 B11 B12 110.0(9) . .
C5 B11 B4 55.9(7) . .
B12 B11 B4 111.8(9) . .
C5 B11 B6 54.5(7) . .
B12 B11 B6 60.5(7) . .
B4 B11 B6 95.6(8) . .
C5 B11 B10 108.2(8) . .
B12 B11 B10 61.5(8) . .
B4 B11 B10 63.5(7) . .
B6 B11 B10 101.2(8) . .
C5 B11 Na1 116.3(8) . .
B12 B11 Na1 120.9(8) . .
B4 B11 Na1 70.6(6) . .
B6 B11 Na1 165.9(8) . .
B10 B11 Na1 70.3(6) . .
B11 B12 B13 123.1(10) . .
B11 B12 B6 63.7(8) . .
B13 B12 B6 113.8(9) . .
B11 B12 B7 111.2(9) . .
B13 B12 B7 61.1(8) . .
B6 B12 B7 57.7(7) . .
B11 B12 B10 64.9(8) . .
B13 B12 B10 61.8(8) . .
B6 B12 B10 105.5(9) . .
B7 B12 B10 99.1(9) . .
B9 B13 B12 123.3(11) . .
B9 B13 B8 61.5(9) . .
B12 B13 B8 115.9(9) . .
B9 B13 B7 110.2(10) . .
B12 B13 B7 61.6(8) . .
B8 B13 B7 59.4(8) . .
B9 B13 B10 65.0(9) . .
B12 B13 B10 62.1(8) . .
B8 B13 B10 105.8(10) . .
B7 B13 B10 99.6(9) . .
C2 B9 B13 111.2(10) . .
C2 B9 B3 56.2(7) . .
B13 B9 B3 113.2(10) . .
C2 B9 B8 54.5(8) . .
B13 B9 B8 62.2(9) . .
B3 B9 B8 97.1(9) . .
C2 B9 B10 109.9(9) . .
B13 B9 B10 61.4(8) . .
B3 B9 B10 65.0(7) . .
B8 B9 B10 103.8(9) . .
B13 B10 B12 56.1(7) . .
B13 B10 B11 107.0(9) . .
B12 B10 B11 53.6(7) . .
B13 B10 B9 53.6(8) . .
B12 B10 B9 106.9(9) . .
B11 B10 B9 140.7(9) . .
B13 B10 B4 124.2(9) . .
B12 B10 B4 99.5(8) . .
B11 B10 B4 56.1(7) . .
B9 B10 B4 103.3(9) . .
B13 B10 B3 98.4(9) . .
B12 B10 B3 123.9(9) . .
B11 B10 B3 104.7(8) . .
B9 B10 B3 54.5(7) . .
B4 B10 B3 51.0(6) . .
B13 B10 Na1 163.0(9) . .
B12 B10 Na1 115.3(7) . .
B11 B10 Na1 71.2(6) . .
B9 B10 Na1 137.8(8) . .
B4 B10 Na1 69.5(5) . .
B3 B10 Na1 98.3(6) . .
O4 Na1 O3 102.2(4) . .
O4 Na1 O2 100.6(5) . .
O3 Na1 O2 93.5(5) . .
O4 Na1 B4 138.5(4) . .
O3 Na1 B4 105.7(4) . .
O2 Na1 B4 107.7(4) . .
O4 Na1 B10 103.9(4) . .
O3 Na1 B10 103.2(4) . .
O2 Na1 B10 146.5(5) . .
B4 Na1 B10 40.0(4) . .
O4 Na1 B11 103.9(4) . .
O3 Na1 B11 138.1(4) . .
O2 Na1 B11 113.1(5) . .
B4 Na1 B11 36.9(4) . .
B10 Na1 B11 38.6(4) . .

loop_
_geom_bond_atom_site_label_1
_geom_bond_atom_site_label_2
_geom_bond_distance
_geom_bond_site_symmetry_2
Er1 C5 2.360(10) .
Er1 C2 2.370(10) .
Er1 O1 2.564(7) .
Er1 N1 2.600(9) .
Er1 B3 2.637(13) .
Er1 B4 2.651(13) .
Er1 B6 2.711(13) .
Er1 B7 2.726(13) 2_667
Er1 B8 2.737(14) .
Er1 B7 2.743(13) .
Er1 B6 3.041(14) 2_667
Er1 Er1 3.8220(9) 2_667
N1 C6 1.440(17) .
N1 C7 1.480(17) .
N1 C4 1.490(17) .
C2 C3 1.514(16) .
C2 B8 1.565(19) .
C2 B9 1.603(19) .
C2 B3 1.606(17) .
B6 C5 1.605(17) .
B6 B7 1.74(2) .
B6 B12 1.790(17) .
B6 B11 1.844(19) .
B6 Er1 3.041(14) 2_667
C3 C4 1.505(19) .
O1 C11 1.388(13) .
O1 C14 1.407(12) .
C11 C12 1.324(16) .
C12 C13 1.47(2) .
C13 C14 1.324(16) .
O2 C21 1.377(14) .
O2 C24 1.379(15) .
O2 Na1 2.325(11) .
C21 C22 1.317(17) .
C22 C23 1.45(3) .
C23 C24 1.308(19) .
O3 C34 1.377(13) .
O3 C31 1.396(14) .
O3 Na1 2.298(11) .
C31 C32 1.459(16) .
C32 C33 1.45(2) .
C33 C34 1.423(17) .
O4 C41 1.366(14) .
O4 C44 1.379(13) .
O4 Na1 2.274(10) .
C41 C42 1.462(16) .
C42 C43 1.44(2) .
C43 C44 1.449(16) .
B7 B8 1.79(2) .
B7 B13 1.816(19) .
B7 B12 1.824(19) .
B7 Er1 2.726(13) 2_667
B8 B9 1.796(19) .
B8 B13 1.81(2) .
B3 B4 1.708(18) .
B3 B9 1.79(2) .
B3 B10 1.99(2) .
B4 C5 1.634(17) .
B4 B11 1.829(19) .
B4 B10 1.971(18) .
B4 Na1 2.875(13) .
C5 B11 1.637(16) .
B11 B12 1.70(2) .
B11 B10 1.915(19) .
B11 Na1 2.908(14) .
B12 B13 1.74(2) .
B12 B10 1.86(2) .
B13 B9 1.70(2) .
B13 B10 1.854(19) .
B9 B10 1.92(2) .
B10 Na1 2.893(14) .
